data_1551962
loop_
_publ_author_name
'Benedict M. Gardner'
'Gabor Balazs'
'Manfred Scheer'
'Floriana Tuna'
'Eric J. L. McInnes'
'Jonathan McMaster'
'William Lewis'
'Alexander J. Blake'
'Stephen T. Liddle'

_publ_section_title
;
 Triamidoamine uranium(IV)-arsenic complexes containing one-, two- and
 threefold U-As bonding interactions
;
_journal_name_full 'Nature Chemistry'
_journal_page_first 582
_journal_page_last 590
_journal_paper_doi 10.1038/nchem.2279
_journal_volume 7
_journal_year 2015
_chemical_formula_moiety 'C33 H77 As N4 Si3 U'
_chemical_formula_sum 'C33 H77 As N4 Si3 U'
_chemical_formula_weight 927.20
_space_group_crystal_system orthorhombic
_space_group_IT_number 62
_space_group_name_Hall '-P 2n 2a'
_space_group_name_H-M_alt 'P m c n'
_atom_sites_solution_hydrogens 'geom, Me and AsH2 from difmap'
_atom_sites_solution_primary heavy
_atom_sites_solution_secondary difmap
_cell_angle_alpha 90
_cell_angle_beta 90
_cell_angle_gamma 90
_cell_formula_units_Z 4
_cell_length_a 20.8958(2)
_cell_length_b 12.54925(11)
_cell_length_c 16.04531(16)
_cell_measurement_reflns_used 84509
_cell_measurement_temperature 120(2)
_cell_measurement_theta_max 76.6850
_cell_measurement_theta_min 4.0760
_cell_volume 4207.51(7)
_computing_cell_refinement
'CrysAlisPro, Agilent Technologies, Version 1.171.37.31 (release 14-01-2014 CrysAlis171 .NET) (compiled Jan 14 2014,18:38:05)'
_computing_data_collection
'CrysAlisPro, Agilent Technologies, Version 1.171.37.31 (release 14-01-2014 CrysAlis171 .NET) (compiled Jan 14 2014,18:38:05)'
_computing_data_reduction
'CrysAlisPro, Agilent Technologies, Version 1.171.37.31 (release 14-01-2014 CrysAlis171 .NET) (compiled Jan 14 2014,18:38:05)'
_computing_molecular_graphics 'Olex2 (Dolomanov et al., 2009)'
_computing_publication_material 'Olex2 (Dolomanov et al., 2009)'
_computing_structure_refinement 'ShelXL (Sheldrick, 2008)'
_diffrn_ambient_temperature 120(2)
_diffrn_detector 'CCD area detector'
_diffrn_detector_area_resol_mean 10.3613
_diffrn_detector_type 'Agilent Diffraction Atlas detector'
_diffrn_measured_fraction_theta_full 0.997
_diffrn_measured_fraction_theta_max 0.996
_diffrn_measurement_device 'k-geometry diffractometer'
_diffrn_measurement_device_type 'SuperNova, Dual, Cu at zero, Atlas'
_diffrn_measurement_method 'w scans'
_diffrn_orient_matrix_UB_11 0.0058133000
_diffrn_orient_matrix_UB_12 0.1168622000
_diffrn_orient_matrix_UB_13 -0.0284683000
_diffrn_orient_matrix_UB_21 -0.0555184000
_diffrn_orient_matrix_UB_22 0.0309434000
_diffrn_orient_matrix_UB_23 0.0583616000
_diffrn_orient_matrix_UB_31 0.0481468000
_diffrn_orient_matrix_UB_32 0.0214674000
_diffrn_orient_matrix_UB_33 0.0707208000
_diffrn_radiation_collimation 'focusing mirrors'
_diffrn_radiation_monochromator mirror
_diffrn_radiation_probe x-ray
_diffrn_radiation_type CuKa
_diffrn_radiation_wavelength 1.54184
_diffrn_reflns_av_R_equivalents 0.0975
_diffrn_reflns_av_unetI/netI 0.0198
_diffrn_reflns_Laue_measured_fraction_full 0.997
_diffrn_reflns_Laue_measured_fraction_max 0.996
_diffrn_reflns_limit_h_max 26
_diffrn_reflns_limit_h_min -26
_diffrn_reflns_limit_k_max 15
_diffrn_reflns_limit_k_min -15
_diffrn_reflns_limit_l_max 20
_diffrn_reflns_limit_l_min -20
_diffrn_reflns_number 142576
_diffrn_reflns_point_group_measured_fraction_full 0.997
_diffrn_reflns_point_group_measured_fraction_max 0.996
_diffrn_reflns_theta_full 67.684
_diffrn_reflns_theta_max 77.026
_diffrn_reflns_theta_min 4.109
_diffrn_source 'sealed X-ray tube'
_diffrn_source_target Cu
_diffrn_source_type 'Agilent Diffraction microfocus tube'
_exptl_absorpt_coefficient_mu 12.731
_exptl_absorpt_correction_T_max 0.187
_exptl_absorpt_correction_T_min 0.009
_exptl_absorpt_correction_type gaussian
_exptl_absorpt_process_details
'CrysAlisPro, Agilent Technologies, Version 1.171.37.31 (release 14-01-2014 CrysAlis171 .NET) (compiled Jan 14 2014,18:38:05) Numerical absorption correction based on gaussian integration over a multifaceted crystal model Empirical absorption correction using spherical harmonics, implemented in SCALE3 ABSPACK scaling algorithm.'
_exptl_crystal_colour brown
_exptl_crystal_colour_primary brown
_exptl_crystal_density_diffrn 1.464
_exptl_crystal_description block
_exptl_crystal_F_000 1880
_exptl_crystal_size_max 0.433
_exptl_crystal_size_mid 0.3712
_exptl_crystal_size_min 0.1921
_refine_diff_density_max 7.573
_refine_diff_density_min -10.771
_refine_diff_density_rms 0.440
_refine_ls_extinction_coef .
_refine_ls_extinction_method none
_refine_ls_goodness_of_fit_ref 1.185
_refine_ls_hydrogen_treatment mixed
_refine_ls_matrix_type full
_refine_ls_number_parameters 216
_refine_ls_number_reflns 4558
_refine_ls_number_restraints 230
_refine_ls_restrained_S_all 1.247
_refine_ls_R_factor_all 0.1377
_refine_ls_R_factor_gt 0.1376
_refine_ls_shift/su_max 1.333
_refine_ls_shift/su_mean 0.014
_refine_ls_structure_factor_coef Fsqd
_refine_ls_weighting_details 'w=1/[s^2^(Fo^2^)+(0.0615P)^2^+474.9184P] where P=(Fo^2^+2Fc^2^)/3'
_refine_ls_weighting_scheme calc
_refine_ls_wR_factor_gt 0.3172
_refine_ls_wR_factor_ref 0.3173
_reflns_Friedel_coverage 0.000
_reflns_Friedel_fraction_full .
_reflns_Friedel_fraction_max .
_reflns_number_gt 4552
_reflns_number_total 4558
_reflns_threshold_expression 'I > 2s(I)'
_cod_data_source_file nchem.2279-s2.cif
_cod_data_source_block 1
_cod_original_cell_volume 4207.50(7)
_cod_database_code 1551962
_chemical_oxdiff_formula C33H77AsN4Si3U
_chemical_oxdiff_usercomment 'UBMGNZ #13549 SN-141 for BMG/STL in fomblin oil on micromount'
_shelx_space_group_comment
;
The symmetry employed for this shelxl refinement is uniquely defined
by the following loop, which should always be used as a source of
symmetry information in preference to the above space-group names.
They are only intended as comments.
;
_reflns_odcompleteness_completeness 99.95
_reflns_odcompleteness_iscentric 1
_reflns_odcompleteness_theta 66.97
_olex2_refinement_description
;
1. Fixed Uiso
 At 1.2 times of:
  All C(H) groups, All C(H,H) groups, All As(H) groups
 At 1.5 times of:
  All C(H,H,H) groups
2. Restrained distances
 H2A_$2-H2A
 -1.75 with sigma of 0.02
 H2B_$2-H2B
 -1.75 with sigma of 0.02
 C3-C2
 -2.55 with sigma of 0.02
 C10-C17_$2
 -2.2 with sigma of 0.02
 C17-C10_$2
 -2.2 with sigma of 0.02
 H14B_$2-H14B
 -1.8 with sigma of 0.02
 C13-C14
 -2.55 with sigma of 0.02
 H2C-H5B
 -1.75 with sigma of 0.02
 H5B-H2C
 -1.75 with sigma of 0.02
 H1_$2-H1
 2.2 with sigma of 0.01
 U1-H1
 3.48 with sigma of 0.02
 As1-H1
 1.54 with sigma of 0.005
 Si2-C15 sim Si2-C12
 with sigma of 0.02
 C16-C15 sim C13-C12
 with sigma of 0.02
 Si1-C7 sim Si1-C4 sim Si1-C1
 with sigma of 0.02
 C3-C1 sim C5-C4 sim C6-C4 sim C8-C7
 with sigma of 0.02
 C3-C1 sim C2-C1 sim C8-C7 sim C9-C7 sim C6-C4 sim C5-C4
 with sigma of 0.02
 C13-C12 sim C14-C12
 with sigma of 0.02
3. Rigid bond restraints
 All non-hydrogen atoms
 with sigma for 1-2 distances of 0.0025 and sigma for 1-3 distances of 0.005
4. Uiso/Uaniso restraints and constraints
All non-hydrogen atoms have similar U: within 2A with sigma of 0.0025 and sigma
for terminal atoms of 0.005
5. Others
 Fixed Sof: C17(0.5) H17A(0.5) H17B(0.5) H18A(0.5) H18B(0.5)
6.a Ternary CH refined with riding coordinates:
 C1(H1A), C4(H4), C7(H7), C12(H12), C15(H15)
6.b Secondary CH2 refined with riding coordinates:
 C10(H10A,H10B), C11(H11A,H11B), C17(H17A,H17B), C18(H18A,H18B)
6.c Me refined with riding coordinates:
 C3(H3A,H3B,H3C)
6.d Idealised Me refined as rotating group:
 C2(H2A,H2B,H2C), C5(H5A,H5B,H5C), C6(H6A,H6B,H6C), C8(H8A,H8B,H8C), C9(H9A,
 H9B,H9C), C13(H13A,H13B,H13C), C14(H14A,H14B,H14C), C16(H16A,H16B,H16C)
;

loop_
_space_group_symop_operation_xyz
'x, y, z'
'-x+1/2, -y+1/2, z+1/2'
'x+1/2, -y, -z'
'-x, y+1/2, -z+1/2'
'-x, -y, -z'
'x-1/2, y-1/2, -z-1/2'
'-x-1/2, y, z'
'x, -y-1/2, z-1/2'

loop_
_atom_site_label
_atom_site_type_symbol
_atom_site_fract_x
_atom_site_fract_y
_atom_site_fract_z
_atom_site_U_iso_or_equiv
_atom_site_adp_type
_atom_site_occupancy
_atom_site_site_symmetry_order
_atom_site_calc_flag
_atom_site_refinement_flags_posn
_atom_site_refinement_flags_adp
_atom_site_refinement_flags_occupancy
_atom_site_disorder_assembly
_atom_site_disorder_group
U1 U -0.7500 -0.58105(8) -0.64071(6) 0.0289(3) Uani 1 2 d DS TU P . .
As1 As -0.7500 -0.5896(5) -0.8278(3) 0.0637(13) Uani 1 2 d DS TU P . .
H1 H -0.6974(2) -0.5047(9) -0.8375(15) 0.076 Uiso 1 1 d DR . . . .
N1 N -0.8383(11) -0.654(2) -0.5928(14) 0.0595(16) Uani 1 1 d . U . . .
Si1 Si -0.9035(4) -0.7193(8) -0.6308(5) 0.0639(15) Uani 1 1 d . U . . .
C1 C -0.8696(11) -0.798(2) -0.7195(14) 0.0671(19) Uani 1 1 d . U . . .
H1A H -0.8509 -0.7508 -0.7635 0.081 Uiso 1 1 calc R . . . .
C2 C -0.8180(3) -0.860(3) -0.6731(18) 0.073(3) Uani 1 1 d D U . . .
H2A H -0.7913 -0.8101 -0.6412 0.110 Uiso 1 1 calc DGR . . . .
H2B H -0.7913 -0.8984 -0.7132 0.110 Uiso 1 1 calc DGR . . . .
H2C H -0.8382 -0.9107 -0.6349 0.110 Uiso 1 1 calc DGR . . . .
C3 C -0.9179(12) -0.877(3) -0.7560(18) 0.071(3) Uani 1 1 d D U . . .
H3A H -0.9513 -0.8382 -0.7861 0.107 Uiso 1 1 calc R . . . .
H3B H -0.8959 -0.9255 -0.7945 0.107 Uiso 1 1 calc R . . . .
H3C H -0.9373 -0.9186 -0.7108 0.107 Uiso 1 1 calc R . . . .
C4 C -0.9342(11) -0.801(2) -0.5411(15) 0.0672(19) Uani 1 1 d . U . . .
H4 H -0.9430 -0.7514 -0.4935 0.081 Uiso 1 1 calc R . . . .
C5 C -0.8840(14) -0.882(3) -0.513(2) 0.072(3) Uani 1 1 d . U . . .
H5A H -0.8450 -0.8439 -0.4960 0.109 Uiso 1 1 calc GR . . . .
H5B H -0.8741 -0.9303 -0.5588 0.109 Uiso 1 1 calc DGR . . . .
H5C H -0.9006 -0.9223 -0.4654 0.109 Uiso 1 1 calc GR . . . .
C6 C -0.9956(13) -0.863(3) -0.560(2) 0.072(3) Uani 1 1 d . U . . .
H6A H -0.9887 -0.9093 -0.6077 0.107 Uiso 1 1 calc GR . . . .
H6B H -1.0302 -0.8123 -0.5719 0.107 Uiso 1 1 calc GR . . . .
H6C H -1.0072 -0.9057 -0.5109 0.107 Uiso 1 1 calc GR . . . .
C7 C -0.9772(11) -0.653(3) -0.6715(14) 0.0672(19) Uani 1 1 d . U . . .
H7 H -1.0082 -0.7122 -0.6837 0.081 Uiso 1 1 calc R . . . .
C8 C -0.9592(16) -0.605(3) -0.7558(16) 0.071(3) Uani 1 1 d . U . . .
H8A H -0.9532 -0.6627 -0.7966 0.107 Uiso 1 1 calc GR . . . .
H8B H -0.9194 -0.5649 -0.7502 0.107 Uiso 1 1 calc GR . . . .
H8C H -0.9935 -0.5580 -0.7747 0.107 Uiso 1 1 calc GR . . . .
C9 C -1.0089(15) -0.584(3) -0.6046(18) 0.072(3) Uani 1 1 d . U . . .
H9A H -1.0538 -0.6054 -0.5983 0.108 Uiso 1 1 calc GR . . . .
H9B H -1.0066 -0.5093 -0.6212 0.108 Uiso 1 1 calc GR . . . .
H9C H -0.9865 -0.5941 -0.5515 0.108 Uiso 1 1 calc GR . . . .
C10 C -0.8590(14) -0.578(3) -0.5080(16) 0.0580(17) Uani 1 1 d D U . . .
H10A H -0.8515 -0.5011 -0.5168 0.070 Uiso 1 1 calc R . . . .
H10B H -0.9035 -0.5908 -0.4891 0.070 Uiso 1 1 calc R . . . .
C11 C -0.8065(14) -0.632(3) -0.4483(16) 0.0562(18) Uani 1 1 d . U . . .
H11A H -0.8157 -0.6178 -0.3889 0.067 Uiso 1 1 calc R . . . .
H11B H -0.8043 -0.7103 -0.4572 0.067 Uiso 1 1 calc R . . . .
N2 N -0.7500 -0.415(3) -0.599(2) 0.0554(17) Uani 1 2 d S TU P . .
Si2 Si -0.7500 -0.2918(9) -0.6399(7) 0.0599(17) Uani 1 2 d S TU P . .
C12 C -0.6766(13) -0.287(2) -0.7099(16) 0.063(2) Uani 1 1 d . U . . .
H12 H -0.6825 -0.3523 -0.7451 0.075 Uiso 1 1 calc R . . . .
C13 C -0.6136(14) -0.309(2) -0.6686(17) 0.067(3) Uani 1 1 d D U . . .
H13A H -0.6158 -0.3770 -0.6389 0.101 Uiso 1 1 calc GR . . . .
H13B H -0.6041 -0.2516 -0.6289 0.101 Uiso 1 1 calc GR . . . .
H13C H -0.5798 -0.3120 -0.7108 0.101 Uiso 1 1 calc GR . . . .
C14 C -0.6755(15) -0.201(2) -0.7734(17) 0.067(3) Uani 1 1 d D U . . .
H14A H -0.6325 -0.1698 -0.7758 0.101 Uiso 1 1 calc GR . . . .
H14B H -0.7065 -0.1459 -0.7582 0.101 Uiso 1 1 calc DGR . . . .
H14C H -0.6866 -0.2307 -0.8280 0.101 Uiso 1 1 calc GR . . . .
C15 C -0.7500 -0.170(3) -0.570(2) 0.062(2) Uani 1 2 d S TU P . .
H15 H -0.7500 -0.1098 -0.6102 0.074 Uiso 1 2 calc RS T P . .
C16 C -0.6873(12) -0.160(3) -0.5283(19) 0.067(3) Uani 1 1 d . U . . .
H16A H -0.6791 -0.2243 -0.4948 0.100 Uiso 1 1 calc GR . . . .
H16B H -0.6875 -0.0976 -0.4920 0.100 Uiso 1 1 calc GR . . . .
H16C H -0.6537 -0.1528 -0.5704 0.100 Uiso 1 1 calc GR . . . .
C17 C -0.694(3) -0.414(5) -0.522(3) 0.0543(18) Uani 0.5 1 d D U . . .
H17A H -0.6778 -0.3421 -0.5087 0.065 Uiso 0.5 1 calc R . . . .
H17B H -0.6581 -0.4640 -0.5325 0.065 Uiso 0.5 1 calc R . . . .
C18 C -0.7500 -0.462(3) -0.450(2) 0.0542(18) Uani 1 2 d S TU P . .
H18A H -0.7358 -0.4508 -0.3923 0.065 Uiso 0.5 1 calc R . . . .
H18B H -0.7926 -0.4294 -0.4587 0.065 Uiso 0.5 1 calc R . . . .
N3 N -0.7500 -0.582(3) -0.4741(18) 0.0518(17) Uani 1 2 d S TU P . .

loop_
_atom_site_aniso_label
_atom_site_aniso_U_11
_atom_site_aniso_U_22
_atom_site_aniso_U_33
_atom_site_aniso_U_23
_atom_site_aniso_U_13
_atom_site_aniso_U_12
U1 0.0210(5) 0.0396(6) 0.0262(5) -0.0125(4) 0.000 0.000
As1 0.087(3) 0.077(3) 0.0270(15) -0.0119(19) 0.000 0.000
N1 0.049(3) 0.086(4) 0.044(3) -0.004(3) 0.007(2) -0.022(2)
Si1 0.050(3) 0.092(4) 0.050(3) -0.005(3) 0.005(2) -0.026(2)
C1 0.054(4) 0.094(4) 0.053(3) -0.007(3) 0.004(3) -0.024(3)
C2 0.061(5) 0.098(6) 0.061(6) -0.007(5) 0.001(5) -0.018(4)
C3 0.058(5) 0.096(6) 0.059(6) -0.010(5) 0.005(5) -0.026(5)
C4 0.054(4) 0.094(4) 0.054(3) -0.002(3) 0.005(3) -0.026(3)
C5 0.061(5) 0.097(6) 0.060(6) 0.001(5) 0.004(5) -0.023(5)
C6 0.059(5) 0.096(6) 0.059(6) -0.001(5) 0.004(5) -0.030(4)
C7 0.053(3) 0.095(4) 0.054(3) -0.004(3) 0.004(3) -0.023(3)
C8 0.058(6) 0.098(7) 0.058(5) 0.001(5) 0.005(5) -0.019(5)
C9 0.059(5) 0.098(6) 0.059(5) -0.005(5) 0.004(5) -0.018(5)
C10 0.053(3) 0.080(4) 0.041(3) -0.003(3) 0.006(2) -0.014(2)
C11 0.059(4) 0.072(4) 0.037(2) -0.008(3) 0.0042(19) -0.0059(19)
N2 0.076(4) 0.048(2) 0.042(3) -0.014(3) 0.000 0.000
Si2 0.081(4) 0.050(3) 0.049(3) -0.008(3) 0.000 0.000
C12 0.082(5) 0.054(3) 0.052(4) -0.007(3) 0.0018(19) 0.000(2)
C13 0.082(5) 0.061(6) 0.058(6) -0.006(5) 0.001(4) 0.000(5)
C14 0.087(7) 0.058(6) 0.057(6) -0.003(5) 0.004(4) 0.000(5)
C15 0.083(5) 0.050(3) 0.052(4) -0.009(3) 0.000 0.000
C16 0.086(6) 0.056(6) 0.058(6) -0.010(5) -0.003(4) -0.001(5)
C17 0.072(4) 0.053(3) 0.038(3) -0.015(3) 0.0011(14) -0.0011(17)
C18 0.067(4) 0.060(4) 0.035(3) -0.014(3) 0.000 0.000
N3 0.060(4) 0.063(4) 0.0320(19) -0.011(3) 0.000 0.000

loop_
_atom_type_symbol
_atom_type_description
_atom_type_scat_dispersion_real
_atom_type_scat_dispersion_imag
_atom_type_scat_source
C C 0.0181 0.0091 'International Tables Vol C Tables 4.2.6.8 and 6.1.1.4'
H H 0.0000 0.0000 'International Tables Vol C Tables 4.2.6.8 and 6.1.1.4'
As As -0.9300 1.0051 'International Tables Vol C Tables 4.2.6.8 and 6.1.1.4'
N N 0.0311 0.0180 'International Tables Vol C Tables 4.2.6.8 and 6.1.1.4'
Si Si 0.2541 0.3302 'International Tables Vol C Tables 4.2.6.8 and 6.1.1.4'
U U -4.3638 13.4090 'International Tables Vol C Tables 4.2.6.8 and 6.1.1.4'

loop_
_geom_angle_atom_site_label_1
_geom_angle_atom_site_label_2
_geom_angle_atom_site_label_3
_geom_angle
_geom_angle_site_symmetry_1
_geom_angle_site_symmetry_3
N1 U1 As1 109.5(6) 7_455 .
N1 U1 As1 109.5(6) . .
N1 U1 N1 114.0(14) 7_455 .
N1 U1 N3 69.5(7) . .
N1 U1 N3 69.5(7) 7_455 .
N2 U1 As1 109.9(9) . .
N2 U1 N1 106.9(8) . 7_455
N2 U1 N1 106.9(8) . .
N2 U1 N3 72.4(12) . .
N3 U1 As1 177.8(8) . .
U1 As1 H1 94.4(9) . .
Si1 N1 U1 138.3(13) . .
Si1 N1 C10 110.5(16) . .
C10 N1 U1 104.8(15) . .
N1 Si1 C1 102.9(11) . .
N1 Si1 C4 105.1(12) . .
N1 Si1 C7 125.1(15) . .
C1 Si1 C4 115.1(15) . .
C7 Si1 C1 106.3(11) . .
C7 Si1 C4 103.1(12) . .
Si1 C1 H1A 111.8 . .
C2 C1 Si1 99.5(16) . .
C2 C1 H1A 111.8 . .
C2 C1 C3 109(2) . .
C3 C1 Si1 112.6(19) . .
C3 C1 H1A 111.8 . .
C1 C2 H2A 109.5 . .
C1 C2 H2B 109.5 . .
C1 C2 H2C 109.5 . .
H2A C2 H2B 109.5 . .
H2A C2 H2C 109.5 . .
H2B C2 H2C 109.5 . .
C1 C3 H3A 109.5 . .
C1 C3 H3B 109.5 . .
C1 C3 H3C 109.4 . .
H3A C3 H3B 109.5 . .
H3A C3 H3C 109.5 . .
H3B C3 H3C 109.5 . .
Si1 C4 H4 108.0 . .
C5 C4 Si1 110.7(19) . .
C5 C4 H4 108.1 . .
C6 C4 Si1 114.5(19) . .
C6 C4 H4 108.0 . .
C6 C4 C5 107(3) . .
C4 C5 H5A 110.1 . .
C4 C5 H5B 110.1 . .
C4 C5 H5C 110.0 . .
H5A C5 H5B 108.9 . .
H5A C5 H5C 108.9 . .
H5B C5 H5C 108.9 . .
C4 C6 H6A 109.4 . .
C4 C6 H6B 109.5 . .
C4 C6 H6C 109.5 . .
H6A C6 H6B 109.5 . .
H6A C6 H6C 109.5 . .
H6B C6 H6C 109.5 . .
Si1 C7 H7 106.0 . .
C8 C7 Si1 106.3(19) . .
C8 C7 H7 106.0 . .
C8 C7 C9 120(3) . .
C9 C7 Si1 111.3(19) . .
C9 C7 H7 106.0 . .
C7 C8 H8A 109.5 . .
C7 C8 H8B 109.5 . .
C7 C8 H8C 109.5 . .
H8A C8 H8B 109.5 . .
H8A C8 H8C 109.5 . .
H8B C8 H8C 109.5 . .
C7 C9 H9A 109.5 . .
C7 C9 H9B 109.5 . .
C7 C9 H9C 109.5 . .
H9A C9 H9B 109.5 . .
H9A C9 H9C 109.5 . .
H9B C9 H9C 109.5 . .
N1 C10 H10A 113.0 . .
N1 C10 H10B 113.0 . .
H10A C10 H10B 110.4 . .
C11 C10 N1 94(2) . .
C11 C10 H10A 113.0 . .
C11 C10 H10B 113.0 . .
C10 C11 H11A 111.4 . .
C10 C11 H11B 111.3 . .
H11A C11 H11B 109.2 . .
N3 C11 C10 102(2) . .
N3 C11 H11A 111.4 . .
N3 C11 H11B 111.3 . .
Si2 N2 U1 139.1(18) . .
Si2 N2 C17 106(3) . 7_455
Si2 N2 C17 106(3) . .
C17 N2 U1 103(2) 7_455 .
C17 N2 U1 103(2) . .
C17 N2 C17 87(4) . 7_455
N2 Si2 C12 105.1(11) . 7_455
N2 Si2 C12 105.1(11) . .
N2 Si2 C15 120.5(18) . .
C12 Si2 C12 107.4(16) . 7_455
C15 Si2 C12 109.1(12) . .
C15 Si2 C12 109.1(12) . 7_455
Si2 C12 H12 102.1 . .
C13 C12 Si2 116.1(19) . .
C13 C12 H12 102.1 . .
C14 C12 Si2 116(2) . .
C14 C12 H12 102.1 . .
C14 C12 C13 115(2) . .
C12 C13 H13A 109.5 . .
C12 C13 H13B 109.4 . .
C12 C13 H13C 109.5 . .
H13A C13 H13B 109.5 . .
H13A C13 H13C 109.5 . .
H13B C13 H13C 109.5 . .
C12 C14 H14A 109.5 . .
C12 C14 H14B 109.5 . .
C12 C14 H14C 109.5 . .
H14A C14 H14B 109.5 . .
H14A C14 H14C 109.5 . .
H14B C14 H14C 109.5 . .
Si2 C15 H15 103.2 . .
C16 C15 Si2 109.7(18) . .
C16 C15 Si2 109.7(18) 7_455 .
C16 C15 H15 103.2 . .
C16 C15 H15 103.2 7_455 .
C16 C15 C16 125(4) . 7_455
C15 C16 H16A 109.5 . .
C15 C16 H16B 109.5 . .
C15 C16 H16C 109.5 . .
H16A C16 H16B 109.5 . .
H16A C16 H16C 109.5 . .
H16B C16 H16C 109.5 . .
N2 C17 H17A 113.5 . .
N2 C17 H17B 113.6 . .
N2 C17 C18 91(3) . .
H17A C17 H17B 110.8 . .
C18 C17 H17A 113.5 . .
C18 C17 H17B 113.5 . .
C17 C18 H18A 111.8 . .
C17 C18 H18B 111.8 . .
H18A C18 H18B 109.5 . .
N3 C18 C17 100(3) . .
N3 C18 H18A 111.8 . .
N3 C18 H18B 111.8 . .
C11 N3 U1 107.2(17) 7_455 .
C11 N3 U1 107.2(17) . .
C11 N3 C11 115(4) 7_455 .
C11 N3 C18 111(2) 7_455 .
C11 N3 C18 111(2) . .
C18 N3 U1 104(2) . .

loop_
_geom_bond_atom_site_label_1
_geom_bond_atom_site_label_2
_geom_bond_distance
_geom_bond_site_symmetry_2
U1 As1 3.004(4) .
U1 N1 2.20(2) .
U1 N1 2.20(2) 7_455
U1 N2 2.19(3) .
U1 N3 2.67(3) .
As1 H1 1.540(5) .
N1 Si1 1.70(2) .
N1 C10 1.72(4) .
Si1 C1 1.87(2) .
Si1 C4 1.88(2) .
Si1 C7 1.87(2) .
C1 H1A 1.0000 .
C1 C2 1.52(2) .
C1 C3 1.53(2) .
C2 H2A 0.9800 .
C2 H2B 0.9800 .
C2 H2C 0.9800 .
C3 H3A 0.9800 .
C3 H3B 0.9800 .
C3 H3C 0.9800 .
C4 H4 1.0000 .
C4 C5 1.53(2) .
C4 C6 1.53(2) .
C5 H5A 0.9861 .
C5 H5B 0.9861 .
C5 H5C 0.9860 .
C6 H6A 0.9800 .
C6 H6B 0.9800 .
C6 H6C 0.9800 .
C7 H7 1.0000 .
C7 C8 1.53(2) .
C7 C9 1.53(2) .
C8 H8A 0.9800 .
C8 H8B 0.9800 .
C8 H8C 0.9800 .
C9 H9A 0.9800 .
C9 H9B 0.9800 .
C9 H9C 0.9800 .
C10 H10A 0.9900 .
C10 H10B 0.9900 .
C10 C11 1.61(4) .
C11 H11A 0.9900 .
C11 H11B 0.9900 .
C11 N3 1.40(3) .
N2 Si2 1.68(4) .
N2 C17 1.70(6) .
N2 C17 1.70(6) 7_455
Si2 C12 1.90(3) 7_455
Si2 C12 1.90(3) .
Si2 C15 1.89(3) .
C12 H12 1.0000 .
C12 C13 1.50(2) .
C12 C14 1.49(2) .
C13 H13A 0.9800 .
C13 H13B 0.9800 .
C13 H13C 0.9800 .
C14 H14A 0.9801 .
C14 H14B 0.9801 .
C14 H14C 0.9801 .
C15 H15 1.0000 .
C15 C16 1.47(2) 7_455
C15 C16 1.47(2) .
C16 H16A 0.9800 .
C16 H16B 0.9800 .
C16 H16C 0.9800 .
C17 H17A 0.9900 .
C17 H17B 0.9900 .
C17 C18 1.75(6) .
C18 H18A 0.9900 .
C18 H18B 0.9900 .
C18 N3 1.55(5) .
N3 C11 1.40(3) 7_455

loop_
_geom_torsion_atom_site_label_1
_geom_torsion_atom_site_label_2
_geom_torsion_atom_site_label_3
_geom_torsion_atom_site_label_4
_geom_torsion
_geom_torsion_site_symmetry_1
_geom_torsion_site_symmetry_2
_geom_torsion_site_symmetry_3
_geom_torsion_site_symmetry_4
U1 N1 Si1 C1 35(3) . . . .
U1 N1 Si1 C4 156(2) . . . .
U1 N1 Si1 C7 -85(3) . . . .
U1 N1 C10 C11 -77.8(19) . . . .
U1 N2 Si2 C12 -56.6(10) . . . .
U1 N2 Si2 C12 56.6(10) . . . 7_455
U1 N2 Si2 C15 180.000(9) . . . .
U1 N2 C17 C18 -82(3) . . . .
N1 Si1 C1 C2 56.2(19) . . . .
N1 Si1 C1 C3 171(2) . . . .
N1 Si1 C4 C5 -62(2) . . . .
N1 Si1 C4 C6 177(2) . . . .
N1 Si1 C7 C8 73(2) . . . .
N1 Si1 C7 C9 -60(3) . . . .
N1 C10 C11 N3 78(2) . . . .
Si1 N1 C10 C11 125(2) . . . .
C1 Si1 C4 C5 51(2) . . . .
C1 Si1 C4 C6 -71(3) . . . .
C1 Si1 C7 C8 -46(2) . . . .
C1 Si1 C7 C9 -179(2) . . . .
C4 Si1 C1 C2 -57.5(19) . . . .
C4 Si1 C1 C3 58(2) . . . .
C4 Si1 C7 C8 -168(2) . . . .
C4 Si1 C7 C9 60(2) . . . .
C7 Si1 C1 C2 -170.9(18) . . . .
C7 Si1 C1 C3 -56(2) . . . .
C7 Si1 C4 C5 166(2) . . . .
C7 Si1 C4 C6 45(3) . . . .
C10 N1 Si1 C1 -178.7(18) . . . .
C10 N1 Si1 C4 -58(2) . . . .
C10 N1 Si1 C7 60(2) . . . .
C10 C11 N3 U1 -45(2) . . . .
C10 C11 N3 C11 -164(2) . . . 7_455
C10 C11 N3 C18 68(3) . . . .
N2 Si2 C15 C16 -71(3) . . . 7_455
N2 Si2 C15 C16 71(3) . . . .
N2 C17 C18 N3 79(3) . . . .
Si2 N2 C17 C18 127(2) . . . .
C12 Si2 C15 C16 51(3) 7_455 . . 7_455
C12 Si2 C15 C16 -51(3) . . . .
C12 Si2 C15 C16 168(2) . . . 7_455
C12 Si2 C15 C16 -168(2) 7_455 . . .
C17 N2 Si2 C12 77(3) . . . .
C17 N2 Si2 C12 169(2) 7_455 . . .
C17 N2 Si2 C12 -169(2) . . . 7_455
C17 N2 Si2 C12 -77(3) 7_455 . . 7_455
C17 N2 Si2 C15 -46(2) . . . .
C17 N2 Si2 C15 46(2) 7_455 . . .
C17 N2 C17 C18 20(4) 7_455 . . .
C17 C18 N3 U1 -43(2) . . . .
C17 C18 N3 C11 -158(3) . . . .
C17 C18 N3 C11 72(3) . . . 7_455
